data_7712797
loop_
_publ_author_name
'Katzenmayer, Markus'
'Kracht, Felix'
'Maichle-Moessmer, Caecilia'
'Anwander, Reiner'

_publ_section_title
;
 Potential precursors for terminal ytterbium(II) imide complexes bearing
 the tris(3-tert-butyl-5-methylpyrazolyl)hydroborato ligand
;
_journal_name_full 'Dalton Transactions'
_journal_paper_doi 10.1039/D3DT00861D
_journal_year 2023
_chemical_formula_sum 'C43 H73 B N7 O Yb'
_chemical_formula_weight 887.93
_chemical_properties_physical Air-sensitive,Moisture-sensitive
_space_group_crystal_system monoclinic
_space_group_IT_number 15
_space_group_name_Hall '-C 2yc'
_space_group_name_H-M_alt 'C 1 2/c 1'
_atom_sites_solution_hydrogens mixed
_audit_creation_method SHELXL-2018/3
_audit_update_record
;
2023-03-14 deposited with the CCDC.	2023-04-18 downloaded from the CCDC.
;
_cell_angle_alpha 90
_cell_angle_beta 101.5050(10)
_cell_angle_gamma 90
_cell_formula_units_Z 8
_cell_length_a 21.1160(14)
_cell_length_b 13.3578(9)
_cell_length_c 32.769(2)
_cell_measurement_reflns_used 697
_cell_measurement_temperature 100(2)
_cell_measurement_theta_max 27.09
_cell_measurement_theta_min 2.499
_cell_volume 9057.2(10)
_computing_cell_refinement 'SAINT V8.40B (Bruker Nano, Inc., 2019)'
_computing_data_collection 'APEX3 v2019.11-0'
_computing_data_reduction 'SAINT V8.40B (Bruker Nano, Inc., 2019)'
_computing_structure_refinement 'SHELXL-2018/3 (Sheldrick, 2018)'
_computing_structure_solution 'SHELXT 2018/2 (Sheldrick, 2018)'
_diffrn_ambient_temperature 100(2)
_diffrn_measured_fraction_theta_full 0.998
_diffrn_measured_fraction_theta_max 0.999
_diffrn_measurement_device_type 'Bruker APEX II DUO'
_diffrn_measurement_method 'omega scans'
_diffrn_radiation_type MoK\a
_diffrn_radiation_wavelength 0.71073
_diffrn_reflns_av_R_equivalents 0.0573
_diffrn_reflns_av_unetI/netI 0.0324
_diffrn_reflns_Laue_measured_fraction_full 0.998
_diffrn_reflns_Laue_measured_fraction_max 0.999
_diffrn_reflns_limit_h_max 28
_diffrn_reflns_limit_h_min -28
_diffrn_reflns_limit_k_max 18
_diffrn_reflns_limit_k_min -18
_diffrn_reflns_limit_l_max 43
_diffrn_reflns_limit_l_min -44
_diffrn_reflns_number 91652
_diffrn_reflns_point_group_measured_fraction_full 0.998
_diffrn_reflns_point_group_measured_fraction_max 0.999
_diffrn_reflns_theta_full 25.242
_diffrn_reflns_theta_max 28.700
_diffrn_reflns_theta_min 2.099
_diffrn_source 'ImuS-focus sealed tube'
_exptl_absorpt_coefficient_mu 2.104
_exptl_absorpt_correction_type numerical
_exptl_absorpt_process_details 'sadabs V2012/1 (Bruker AXS Inc.)'
_exptl_crystal_colour yellow
_exptl_crystal_density_diffrn 1.302
_exptl_crystal_description plate
_exptl_crystal_F_000 3704
_exptl_crystal_size_max 0.156
_exptl_crystal_size_mid 0.134
_exptl_crystal_size_min 0.090
_exptl_transmission_factor_max 0.6357
_exptl_transmission_factor_min 0.5359
_refine_diff_density_max 1.432
_refine_diff_density_min -1.646
_refine_diff_density_rms 0.111
_refine_ls_extinction_method none
_refine_ls_goodness_of_fit_ref 1.256
_refine_ls_hydrogen_treatment mixed
_refine_ls_matrix_type full
_refine_ls_number_parameters 531
_refine_ls_number_reflns 11676
_refine_ls_number_restraints 174
_refine_ls_restrained_S_all 1.252
_refine_ls_R_factor_all 0.0542
_refine_ls_R_factor_gt 0.0446
_refine_ls_shift/su_max 0.003
_refine_ls_shift/su_mean 0.000
_refine_ls_structure_factor_coef Fsqd
_refine_ls_weighting_details 'w=1/[\s^2^(Fo^2^)+(0.0223P)^2^+62.8133P] where P=(Fo^2^+2Fc^2^)/3'
_refine_ls_weighting_scheme calc
_refine_ls_wR_factor_gt 0.0984
_refine_ls_wR_factor_ref 0.1014
_reflns_Friedel_coverage 0.000
_reflns_number_gt 10099
_reflns_number_total 11676
_reflns_threshold_expression 'I > 2\s(I)'
_cod_data_source_file d3dt00861d2.cif
_cod_data_source_block 1-thf_mo_MK153_2_0m
_cod_original_cell_volume 9057.2(11)
_cod_original_sg_symbol_H-M 'C 2/c'
_cod_database_code 7712797
_shelx_shelxl_version_number 2018/3
_shelx_space_group_comment
;
The symmetry employed for this shelxl refinement is uniquely defined
by the following loop, which should always be used as a source of
symmetry information in preference to the above space-group names.
They are only intended as comments.
;
_shelx_estimated_absorpt_t_min 0.735
_shelx_estimated_absorpt_t_max 0.833

loop_
_space_group_symop_operation_xyz
'x, y, z'
'-x, y, -z+1/2'
'x+1/2, y+1/2, z'
'-x+1/2, y+1/2, -z+1/2'
'-x, -y, -z'
'x, -y, z-1/2'
'-x+1/2, -y+1/2, -z'
'x+1/2, -y+1/2, z-1/2'

loop_
_atom_site_label
_atom_site_type_symbol
_atom_site_fract_x
_atom_site_fract_y
_atom_site_fract_z
_atom_site_U_iso_or_equiv
_atom_site_adp_type
_atom_site_occupancy
_atom_site_site_symmetry_order
_atom_site_calc_flag
_atom_site_refinement_flags_posn
_atom_site_refinement_flags_adp
_atom_site_refinement_flags_occupancy
_atom_site_disorder_assembly
_atom_site_disorder_group
C1 C 0.5902(2) 0.9574(3) 0.46309(14) 0.0230(8) Uani 1 1 d . . . . .
C2 C 0.6171(2) 0.9724(3) 0.50533(14) 0.0255(9) Uani 1 1 d . . . . .
H2 H 0.629329 1.034445 0.518791 0.031 Uiso 1 1 calc R U . . .
C3 C 0.62198(19) 0.8787(3) 0.52333(13) 0.0218(8) Uani 1 1 d . . . . .
C4 C 0.6469(2) 0.8507(4) 0.56773(14) 0.0309(10) Uani 1 1 d . . . . .
H4A H 0.613825 0.812332 0.578136 0.046 Uiso 1 1 calc R U . . .
H4B H 0.657215 0.911491 0.584457 0.046 Uiso 1 1 calc R U . . .
H4C H 0.685920 0.809807 0.569751 0.046 Uiso 1 1 calc R U . . .
C5 C 0.5748(2) 1.0376(3) 0.43018(15) 0.0278(9) Uani 1 1 d . . . . .
C6 C 0.5329(3) 0.9947(4) 0.39069(16) 0.0419(13) Uani 1 1 d . . . . .
H6A H 0.521764 1.048052 0.369958 0.063 Uiso 1 1 calc R U . . .
H6B H 0.493174 0.966727 0.397270 0.063 Uiso 1 1 calc R U . . .
H6C H 0.556709 0.941891 0.379493 0.063 Uiso 1 1 calc R U . . .
C7 C 0.6379(3) 1.0798(4) 0.42064(19) 0.0448(13) Uani 1 1 d . . . . .
H7A H 0.627849 1.133008 0.399751 0.067 Uiso 1 1 calc R U . . .
H7B H 0.661686 1.026216 0.409881 0.067 Uiso 1 1 calc R U . . .
H7C H 0.664344 1.107154 0.446190 0.067 Uiso 1 1 calc R U . . .
C8 C 0.5378(3) 1.1225(4) 0.44695(18) 0.0407(12) Uani 1 1 d . . . . .
H8A H 0.527822 1.175409 0.425932 0.061 Uiso 1 1 calc R U . . .
H8B H 0.564447 1.150009 0.472388 0.061 Uiso 1 1 calc R U . . .
H8C H 0.497442 1.096093 0.453199 0.061 Uiso 1 1 calc R U . . .
C9 C 0.41575(19) 0.6769(3) 0.46547(12) 0.0181(7) Uani 1 1 d . . . . .
C10 C 0.42333(19) 0.6226(3) 0.50268(12) 0.0193(8) Uani 1 1 d . . . . .
H10 H 0.390176 0.593841 0.514698 0.023 Uiso 1 1 calc R U . . .
C11 C 0.48923(19) 0.6196(3) 0.51829(12) 0.0182(7) Uani 1 1 d . . . . .
C12 C 0.5247(2) 0.5735(3) 0.55791(12) 0.0225(8) Uani 1 1 d . . . . .
H12A H 0.561906 0.535740 0.552421 0.034 Uiso 1 1 calc R U . . .
H12B H 0.495709 0.528264 0.568983 0.034 Uiso 1 1 calc R U . . .
H12C H 0.539740 0.626350 0.578292 0.034 Uiso 1 1 calc R U . . .
C13 C 0.3528(2) 0.7027(3) 0.43628(13) 0.0221(8) Uani 1 1 d . . . . .
C14 C 0.3318(2) 0.6165(4) 0.40548(15) 0.0311(10) Uani 1 1 d . . . . .
H14A H 0.292124 0.635295 0.385938 0.047 Uiso 1 1 calc R U . . .
H14B H 0.323756 0.556360 0.420838 0.047 Uiso 1 1 calc R U . . .
H14C H 0.366056 0.602725 0.390020 0.047 Uiso 1 1 calc R U . . .
C15 C 0.3004(2) 0.7215(4) 0.46192(15) 0.0325(10) Uani 1 1 d . . . . .
H15A H 0.260093 0.741199 0.443272 0.049 Uiso 1 1 calc R U . . .
H15B H 0.314514 0.775098 0.482098 0.049 Uiso 1 1 calc R U . . .
H15C H 0.293266 0.660083 0.476740 0.049 Uiso 1 1 calc R U . . .
C16 C 0.3606(2) 0.7984(3) 0.41144(14) 0.0266(9) Uani 1 1 d . . . . .
H16A H 0.318381 0.819157 0.395483 0.040 Uiso 1 1 calc R U . . .
H16B H 0.389882 0.784987 0.392321 0.040 Uiso 1 1 calc R U . . .
H16C H 0.378667 0.851975 0.430744 0.040 Uiso 1 1 calc R U . . .
C17 C 0.6411(2) 0.5422(3) 0.41737(13) 0.0215(8) Uani 1 1 d . . . . .
C18 C 0.6970(2) 0.5352(3) 0.44856(13) 0.0229(8) Uani 1 1 d . . . . .
H18 H 0.734583 0.496510 0.447864 0.028 Uiso 1 1 calc R U . . .
C19 C 0.68623(19) 0.5959(3) 0.48039(13) 0.0205(8) Uani 1 1 d . . . . .
C20 C 0.7298(2) 0.6179(3) 0.52140(14) 0.0261(9) Uani 1 1 d . . . . .
H20A H 0.734968 0.690456 0.524909 0.039 Uiso 1 1 calc R U . . .
H20B H 0.772074 0.586976 0.522148 0.039 Uiso 1 1 calc R U . . .
H20C H 0.710725 0.590535 0.543966 0.039 Uiso 1 1 calc R U . . .
C21 C 0.6277(2) 0.4841(3) 0.37682(14) 0.0272(9) Uani 1 1 d . . . . .
C22 C 0.5652(2) 0.5184(4) 0.34842(14) 0.0294(10) Uani 1 1 d . . . . .
H22A H 0.557552 0.478467 0.322804 0.044 Uiso 1 1 calc R U . . .
H22B H 0.568781 0.589215 0.341472 0.044 Uiso 1 1 calc R U . . .
H22C H 0.529017 0.509395 0.362742 0.044 Uiso 1 1 calc R U . . .
C23 C 0.6220(3) 0.3716(4) 0.38690(16) 0.0386(12) Uani 1 1 d . . . . .
H23A H 0.615802 0.332709 0.361057 0.058 Uiso 1 1 calc R U . . .
H23B H 0.584973 0.361494 0.400319 0.058 Uiso 1 1 calc R U . . .
H23C H 0.661601 0.349529 0.405695 0.058 Uiso 1 1 calc R U . . .
C24 C 0.6849(3) 0.4981(5) 0.35437(17) 0.0436(13) Uani 1 1 d . . . . .
H24A H 0.677711 0.457350 0.329000 0.065 Uiso 1 1 calc R U . . .
H24B H 0.725068 0.477096 0.372849 0.065 Uiso 1 1 calc R U . . .
H24C H 0.688128 0.568781 0.347027 0.065 Uiso 1 1 calc R U . . .
C25 C 0.3874(2) 0.7266(4) 0.31257(14) 0.0312(10) Uani 1 1 d . . . . .
C27 C 0.2927(3) 0.8321(6) 0.2874(2) 0.064(2) Uani 1 1 d . . . . .
H27 H 0.273661 0.896763 0.284275 0.077 Uiso 1 1 calc R U . . .
C26 C 0.3577(2) 0.8233(4) 0.30617(16) 0.0389(12) Uani 1 1 d . . . . .
C28 C 0.2553(4) 0.7507(7) 0.2733(3) 0.092(3) Uani 1 1 d . . . . .
H28 H 0.210975 0.758519 0.260716 0.110 Uiso 1 1 calc R U . . .
C29 C 0.2835(3) 0.6567(6) 0.2776(2) 0.076(2) Uani 1 1 d . . . . .
H29 H 0.257910 0.600182 0.267331 0.091 Uiso 1 1 calc R U . . .
C30 C 0.3489(3) 0.6415(4) 0.29684(16) 0.0420(13) Uani 1 1 d . . . . .
C34 C 0.3783(3) 0.5382(4) 0.30183(16) 0.0409(13) Uani 1 1 d . . . . .
H34 H 0.409389 0.536977 0.329198 0.049 Uiso 1 1 calc R U . . .
C33 C 0.3609(3) 1.0067(5) 0.3269(2) 0.0527(15) Uani 1 1 d . . . . .
H33A H 0.391372 1.059848 0.338322 0.079 Uiso 1 1 calc R U . . .
H33B H 0.333871 0.990113 0.347016 0.079 Uiso 1 1 calc R U . . .
H33C H 0.333520 1.029754 0.300885 0.079 Uiso 1 1 calc R U . . .
C32 C 0.4389(3) 0.9373(4) 0.28526(17) 0.0419(12) Uani 1 1 d . . . . .
H32A H 0.471260 0.988380 0.295962 0.063 Uiso 1 1 calc R U . . .
H32B H 0.410508 0.962038 0.259902 0.063 Uiso 1 1 calc R U . . .
H32C H 0.460667 0.876163 0.278858 0.063 Uiso 1 1 calc R U . . .
C31 C 0.3984(2) 0.9141(4) 0.31837(15) 0.0344(11) Uani 1 1 d . . . . .
H31 H 0.429381 0.897567 0.344780 0.041 Uiso 1 1 calc R U . . .
C35 C 0.4178(3) 0.5210(5) 0.26781(19) 0.0567(17) Uani 1 1 d . . . . .
H35A H 0.442179 0.458368 0.273406 0.085 Uiso 1 1 calc R U . . .
H35B H 0.447851 0.576809 0.267718 0.085 Uiso 1 1 calc R U . . .
H35C H 0.388485 0.516690 0.240614 0.085 Uiso 1 1 calc R U . . .
C36 C 0.3301(3) 0.4544(5) 0.3026(2) 0.068(2) Uani 1 1 d . . . . .
H36A H 0.353356 0.391690 0.310660 0.103 Uiso 1 1 calc R U . . .
H36B H 0.302749 0.446875 0.274867 0.103 Uiso 1 1 calc R U . . .
H36C H 0.303049 0.470430 0.322789 0.103 Uiso 1 1 calc R U . . .
C37 C 0.6787(2) 0.7858(4) 0.38560(15) 0.0310(10) Uani 1 1 d . U . . .
H37A H 0.691488 0.727056 0.403790 0.037 Uiso 0.446(17) 1 calc R U P A 1
H37B H 0.683451 0.847107 0.402924 0.037 Uiso 0.446(17) 1 calc R U P A 1
H37C H 0.697024 0.719363 0.394677 0.037 Uiso 0.554(17) 1 calc R U P A 2
H37D H 0.679465 0.827812 0.410581 0.037 Uiso 0.554(17) 1 calc R U P A 2
C41 C 0.0544(7) 0.7577(9) 0.1654(4) 0.140(4) Uani 1 1 d . U . . .
H41A H 0.096585 0.759243 0.157155 0.210 Uiso 1 1 calc R U . . .
H41B H 0.033296 0.822897 0.159732 0.210 Uiso 1 1 calc R U . . .
H41C H 0.027407 0.705747 0.149449 0.210 Uiso 1 1 calc R U . . .
C42 C 0.0640(5) 0.7340(7) 0.2126(4) 0.105(3) Uani 1 1 d . U . . .
H42A H 0.093010 0.784700 0.228601 0.126 Uiso 1 1 calc R U . . .
H42B H 0.084823 0.667632 0.218222 0.126 Uiso 1 1 calc R U . . .
C43 C -0.0062(5) 0.7340(7) 0.2280(3) 0.099(3) Uani 1 1 d . U . . .
H43A H -0.031451 0.794163 0.217202 0.119 Uiso 1 1 calc R U . . .
H43B H -0.031484 0.673965 0.217203 0.119 Uiso 1 1 calc R U . . .
N1 N 0.59952(16) 0.8112(2) 0.49282(10) 0.0176(6) Uani 1 1 d . . . . .
N2 N 0.57953(16) 0.8596(2) 0.45537(11) 0.0195(7) Uani 1 1 d . . . . .
N3 N 0.51868(15) 0.6686(2) 0.49119(10) 0.0169(6) Uani 1 1 d . . . . .
N4 N 0.47319(16) 0.7035(2) 0.45775(10) 0.0177(6) Uani 1 1 d . . . . .
N5 N 0.62641(15) 0.6366(2) 0.46893(10) 0.0178(6) Uani 1 1 d . . . . .
N6 N 0.59841(16) 0.6041(2) 0.42948(10) 0.0190(7) Uani 1 1 d . . . . .
N7 N 0.45019(18) 0.7187(3) 0.33443(11) 0.0273(8) Uani 1 1 d . . . . .
H7 H 0.466(2) 0.654(4) 0.3323(16) 0.030(13) Uiso 1 1 d . . . . .
Yb1 Yb 0.52412(2) 0.74377(2) 0.39754(2) 0.01799(5) Uani 1 1 d . . . . .
O1 O 0.61295(14) 0.7754(2) 0.36215(9) 0.0259(6) Uani 1 1 d . U . . .
B1 B 0.5907(2) 0.6976(3) 0.49810(14) 0.0192(9) Uani 1 1 d . . . . .
H1 H 0.616(2) 0.678(3) 0.5301(13) 0.016(11) Uiso 1 1 d . . . . .
C38 C 0.7199(8) 0.7928(15) 0.3511(5) 0.041(2) Uani 0.446(17) 1 d . U P A 1
H38A H 0.755382 0.841780 0.359022 0.049 Uiso 0.446(17) 1 calc R U P A 1
H38B H 0.738841 0.726766 0.346737 0.049 Uiso 0.446(17) 1 calc R U P A 1
C39 C 0.6767(7) 0.8243(17) 0.3142(5) 0.051(2) Uani 0.446(17) 1 d . U P A 1
H39A H 0.687072 0.789591 0.289674 0.061 Uiso 0.446(17) 1 calc R U P A 1
H39B H 0.681027 0.897314 0.310269 0.061 Uiso 0.446(17) 1 calc R U P A 1
C40 C 0.6073(16) 0.799(4) 0.3184(17) 0.037(3) Uani 0.446(17) 1 d . U P A 1
H40A H 0.578297 0.857425 0.310445 0.045 Uiso 0.446(17) 1 calc R U P A 1
H40B H 0.590306 0.741535 0.300627 0.045 Uiso 0.446(17) 1 calc R U P A 1
C38A C 0.7169(6) 0.8341(13) 0.3573(4) 0.045(2) Uani 0.554(17) 1 d . U P A 2
H38C H 0.745083 0.887254 0.372159 0.054 Uiso 0.554(17) 1 calc R U P A 2
H38D H 0.744252 0.784069 0.346738 0.054 Uiso 0.554(17) 1 calc R U P A 2
C39A C 0.6693(6) 0.8771(12) 0.3227(4) 0.048(2) Uani 0.554(17) 1 d . U P A 2
H39C H 0.686651 0.880760 0.296811 0.057 Uiso 0.554(17) 1 calc R U P A 2
H39D H 0.655256 0.944543 0.329677 0.057 Uiso 0.554(17) 1 calc R U P A 2
C40A C 0.6144(13) 0.801(4) 0.3189(14) 0.038(2) Uani 0.554(17) 1 d . U P A 2
H40C H 0.572805 0.830377 0.304777 0.046 Uiso 0.554(17) 1 calc R U P A 2
H40D H 0.623446 0.740816 0.303257 0.046 Uiso 0.554(17) 1 calc R U P A 2

loop_
_atom_site_aniso_label
_atom_site_aniso_U_11
_atom_site_aniso_U_22
_atom_site_aniso_U_33
_atom_site_aniso_U_23
_atom_site_aniso_U_13
_atom_site_aniso_U_12
C1 0.0139(19) 0.0248(19) 0.029(2) -0.0017(16) 0.0011(16) -0.0033(15)
C2 0.020(2) 0.0245(19) 0.032(2) -0.0053(17) 0.0045(18) -0.0043(16)
C3 0.015(2) 0.0279(19) 0.023(2) -0.0059(16) 0.0037(16) -0.0034(15)
C4 0.028(2) 0.041(2) 0.022(2) -0.0089(18) 0.0003(18) -0.0061(19)
C5 0.025(2) 0.0217(19) 0.035(2) 0.0032(17) 0.0017(19) -0.0014(16)
C6 0.054(3) 0.029(2) 0.035(3) 0.007(2) -0.008(2) -0.001(2)
C7 0.036(3) 0.042(3) 0.057(4) 0.019(3) 0.010(3) -0.005(2)
C8 0.037(3) 0.028(2) 0.055(3) 0.003(2) 0.003(2) 0.008(2)
C9 0.0144(19) 0.0212(17) 0.0193(19) -0.0012(14) 0.0047(15) -0.0008(14)
C10 0.0158(19) 0.0243(18) 0.0189(19) 0.0011(15) 0.0064(15) -0.0026(14)
C11 0.018(2) 0.0201(17) 0.0174(18) 0.0012(14) 0.0054(15) -0.0016(14)
C12 0.023(2) 0.0253(19) 0.019(2) 0.0036(15) 0.0039(16) 0.0005(16)
C13 0.015(2) 0.029(2) 0.022(2) 0.0015(16) 0.0040(16) -0.0015(15)
C14 0.026(2) 0.036(2) 0.028(2) -0.0013(18) -0.0043(19) -0.0042(18)
C15 0.017(2) 0.050(3) 0.032(2) 0.006(2) 0.0080(18) 0.0050(19)
C16 0.023(2) 0.030(2) 0.027(2) 0.0047(17) 0.0045(18) 0.0030(17)
C17 0.019(2) 0.0253(19) 0.021(2) 0.0029(15) 0.0050(16) -0.0003(15)
C18 0.016(2) 0.0275(19) 0.026(2) 0.0018(16) 0.0045(17) 0.0022(15)
C19 0.0151(19) 0.0242(18) 0.022(2) 0.0036(15) 0.0026(16) -0.0008(15)
C20 0.015(2) 0.037(2) 0.025(2) 0.0026(17) 0.0015(17) 0.0017(17)
C21 0.023(2) 0.035(2) 0.024(2) -0.0021(17) 0.0062(18) 0.0025(18)
C22 0.029(2) 0.037(2) 0.022(2) -0.0039(18) 0.0040(18) 0.0002(19)
C23 0.042(3) 0.035(2) 0.036(3) -0.009(2) 0.001(2) 0.007(2)
C24 0.032(3) 0.069(4) 0.033(3) -0.010(3) 0.015(2) 0.002(3)
C25 0.022(2) 0.051(3) 0.019(2) 0.0035(19) -0.0001(17) -0.011(2)
C27 0.035(3) 0.077(5) 0.068(4) 0.015(4) -0.021(3) 0.003(3)
C26 0.027(3) 0.056(3) 0.029(3) 0.012(2) -0.005(2) -0.004(2)
C28 0.039(4) 0.096(6) 0.117(7) 0.015(5) -0.043(4) -0.009(4)
C29 0.044(4) 0.092(6) 0.073(5) 0.007(4) -0.030(4) -0.032(4)
C30 0.035(3) 0.059(3) 0.028(3) -0.001(2) -0.003(2) -0.020(2)
C34 0.036(3) 0.060(3) 0.026(2) -0.012(2) 0.003(2) -0.024(2)
C33 0.043(3) 0.066(4) 0.049(4) 0.004(3) 0.009(3) 0.012(3)
C32 0.049(3) 0.045(3) 0.034(3) -0.003(2) 0.014(2) -0.006(2)
C31 0.029(3) 0.049(3) 0.024(2) 0.005(2) -0.0001(19) 0.003(2)
C35 0.056(4) 0.078(4) 0.038(3) -0.019(3) 0.015(3) -0.018(3)
C36 0.063(5) 0.072(5) 0.072(5) -0.021(4) 0.017(4) -0.039(4)
C37 0.016(2) 0.046(2) 0.030(2) 0.0099(19) 0.0011(17) -0.0084(17)
C41 0.162(10) 0.133(9) 0.109(6) -0.025(6) -0.011(6) -0.022(8)
C42 0.103(5) 0.077(5) 0.124(6) 0.002(5) -0.006(5) -0.009(5)
C43 0.100(5) 0.079(5) 0.105(6) -0.006(4) -0.013(5) 0.003(5)
N1 0.0111(16) 0.0238(15) 0.0170(16) -0.0003(12) 0.0007(13) -0.0013(12)
N2 0.0142(16) 0.0226(15) 0.0208(17) 0.0014(13) 0.0017(13) -0.0033(12)
N3 0.0137(16) 0.0225(15) 0.0141(15) 0.0026(12) 0.0016(12) -0.0006(12)
N4 0.0130(16) 0.0244(15) 0.0146(15) 0.0038(12) -0.0001(12) -0.0013(12)
N5 0.0120(16) 0.0234(15) 0.0176(16) 0.0024(12) 0.0022(13) -0.0016(12)
N6 0.0156(17) 0.0245(16) 0.0165(16) 0.0015(12) 0.0024(13) -0.0028(13)
N7 0.0192(18) 0.040(2) 0.0207(18) -0.0031(15) -0.0001(14) -0.0029(15)
Yb1 0.01366(8) 0.02459(8) 0.01519(8) 0.00128(7) 0.00162(6) -0.00373(7)
O1 0.0176(14) 0.0413(16) 0.0181(13) 0.0069(12) 0.0019(11) -0.0082(12)
B1 0.012(2) 0.027(2) 0.019(2) 0.0002(17) 0.0032(17) 0.0000(16)
C38 0.025(4) 0.061(5) 0.038(4) 0.016(5) 0.010(4) -0.005(5)
C39 0.038(4) 0.079(5) 0.037(4) 0.015(4) 0.012(4) -0.004(5)
C40 0.028(5) 0.062(4) 0.023(4) 0.013(4) 0.007(4) -0.005(5)
C38A 0.027(4) 0.068(5) 0.040(4) 0.017(4) 0.008(3) -0.013(5)
C39A 0.037(4) 0.071(5) 0.036(4) 0.021(4) 0.008(3) -0.013(4)
C40A 0.030(5) 0.062(4) 0.023(3) 0.014(3) 0.006(4) -0.005(5)

loop_
_atom_type_symbol
_atom_type_description
_atom_type_scat_dispersion_real
_atom_type_scat_dispersion_imag
_atom_type_scat_source
C C 0.0033 0.0016 'International Tables Vol C Tables 4.2.6.8 and 6.1.1.4'
H H 0.0000 0.0000 'International Tables Vol C Tables 4.2.6.8 and 6.1.1.4'
N N 0.0061 0.0033 'International Tables Vol C Tables 4.2.6.8 and 6.1.1.4'
Yb Yb -0.3850 5.5486 'International Tables Vol C Tables 4.2.6.8 and 6.1.1.4'
O O 0.0106 0.0060 'International Tables Vol C Tables 4.2.6.8 and 6.1.1.4'
B B 0.0013 0.0007 'International Tables Vol C Tables 4.2.6.8 and 6.1.1.4'

loop_
_geom_angle_atom_site_label_1
_geom_angle_atom_site_label_2
_geom_angle_atom_site_label_3
_geom_angle
_geom_angle_site_symmetry_1
_geom_angle_site_symmetry_3
_geom_angle_publ_flag
N2 C1 C2 110.2(4) . . ?
N2 C1 C5 123.5(4) . . ?
C2 C1 C5 126.2(4) . . ?
C3 C2 C1 105.9(4) . . ?
C3 C2 H2 127.1 . . ?
C1 C2 H2 127.1 . . ?
N1 C3 C2 107.6(4) . . ?
N1 C3 C4 123.7(4) . . ?
C2 C3 C4 128.8(4) . . ?
C3 C4 H4A 109.5 . . ?
C3 C4 H4B 109.5 . . ?
H4A C4 H4B 109.5 . . ?
C3 C4 H4C 109.5 . . ?
H4A C4 H4C 109.5 . . ?
H4B C4 H4C 109.5 . . ?
C1 C5 C6 110.2(4) . . ?
C1 C5 C7 109.5(4) . . ?
C6 C5 C7 110.2(4) . . ?
C1 C5 C8 108.7(4) . . ?
C6 C5 C8 109.2(4) . . ?
C7 C5 C8 109.0(4) . . ?
C5 C6 H6A 109.5 . . ?
C5 C6 H6B 109.5 . . ?
H6A C6 H6B 109.5 . . ?
C5 C6 H6C 109.5 . . ?
H6A C6 H6C 109.5 . . ?
H6B C6 H6C 109.5 . . ?
C5 C7 H7A 109.5 . . ?
C5 C7 H7B 109.5 . . ?
H7A C7 H7B 109.5 . . ?
C5 C7 H7C 109.5 . . ?
H7A C7 H7C 109.5 . . ?
H7B C7 H7C 109.5 . . ?
C5 C8 H8A 109.5 . . ?
C5 C8 H8B 109.5 . . ?
H8A C8 H8B 109.5 . . ?
C5 C8 H8C 109.5 . . ?
H8A C8 H8C 109.5 . . ?
H8B C8 H8C 109.5 . . ?
N4 C9 C10 110.6(3) . . ?
N4 C9 C13 122.4(3) . . ?
C10 C9 C13 127.0(4) . . ?
C11 C10 C9 105.6(3) . . ?
C11 C10 H10 127.2 . . ?
C9 C10 H10 127.2 . . ?
N3 C11 C10 107.7(3) . . ?
N3 C11 C12 123.6(4) . . ?
C10 C11 C12 128.7(4) . . ?
C11 C12 H12A 109.5 . . ?
C11 C12 H12B 109.5 . . ?
H12A C12 H12B 109.5 . . ?
C11 C12 H12C 109.5 . . ?
H12A C12 H12C 109.5 . . ?
H12B C12 H12C 109.5 . . ?
C9 C13 C15 109.2(3) . . ?
C9 C13 C14 110.2(3) . . ?
C15 C13 C14 109.7(4) . . ?
C9 C13 C16 110.4(3) . . ?
C15 C13 C16 108.6(4) . . ?
C14 C13 C16 108.8(4) . . ?
C13 C14 H14A 109.5 . . ?
C13 C14 H14B 109.5 . . ?
H14A C14 H14B 109.5 . . ?
C13 C14 H14C 109.5 . . ?
H14A C14 H14C 109.5 . . ?
H14B C14 H14C 109.5 . . ?
C13 C15 H15A 109.5 . . ?
C13 C15 H15B 109.5 . . ?
H15A C15 H15B 109.5 . . ?
C13 C15 H15C 109.5 . . ?
H15A C15 H15C 109.5 . . ?
H15B C15 H15C 109.5 . . ?
C13 C16 H16A 109.5 . . ?
C13 C16 H16B 109.5 . . ?
H16A C16 H16B 109.5 . . ?
C13 C16 H16C 109.5 . . ?
H16A C16 H16C 109.5 . . ?
H16B C16 H16C 109.5 . . ?
N6 C17 C18 110.1(4) . . ?
N6 C17 C21 123.8(4) . . ?
C18 C17 C21 125.9(4) . . ?
C19 C18 C17 105.7(4) . . ?
C19 C18 H18 127.2 . . ?
C17 C18 H18 127.2 . . ?
N5 C19 C18 108.2(4) . . ?
N5 C19 C20 122.7(4) . . ?
C18 C19 C20 129.1(4) . . ?
C19 C20 H20A 109.5 . . ?
C19 C20 H20B 109.5 . . ?
H20A C20 H20B 109.5 . . ?
C19 C20 H20C 109.5 . . ?
H20A C20 H20C 109.5 . . ?
H20B C20 H20C 109.5 . . ?
C17 C21 C22 111.6(4) . . ?
C17 C21 C24 109.2(4) . . ?
C22 C21 C24 109.7(4) . . ?
C17 C21 C23 108.6(4) . . ?
C22 C21 C23 109.0(4) . . ?
C24 C21 C23 108.7(4) . . ?
C21 C22 H22A 109.5 . . ?
C21 C22 H22B 109.5 . . ?
H22A C22 H22B 109.5 . . ?
C21 C22 H22C 109.5 . . ?
H22A C22 H22C 109.5 . . ?
H22B C22 H22C 109.5 . . ?
C21 C23 H23A 109.5 . . ?
C21 C23 H23B 109.5 . . ?
H23A C23 H23B 109.5 . . ?
C21 C23 H23C 109.5 . . ?
H23A C23 H23C 109.5 . . ?
H23B C23 H23C 109.5 . . ?
C21 C24 H24A 109.5 . . ?
C21 C24 H24B 109.5 . . ?
H24A C24 H24B 109.5 . . ?
C21 C24 H24C 109.5 . . ?
H24A C24 H24C 109.5 . . ?
H24B C24 H24C 109.5 . . ?
N7 C25 C30 123.0(5) . . ?
N7 C25 C26 119.5(4) . . ?
C30 C25 C26 117.5(4) . . ?
C28 C27 C26 122.3(7) . . ?
C28 C27 H27 118.9 . . ?
C26 C27 H27 118.9 . . ?
C27 C26 C25 120.3(5) . . ?
C27 C26 C31 120.9(5) . . ?
C25 C26 C31 118.7(4) . . ?
C27 C28 C29 118.5(6) . . ?
C27 C28 H28 120.7 . . ?
C29 C28 H28 120.7 . . ?
C28 C29 C30 122.5(6) . . ?
C28 C29 H29 118.7 . . ?
C30 C29 H29 118.7 . . ?
C29 C30 C25 118.7(6) . . ?
C29 C30 C34 121.6(5) . . ?
C25 C30 C34 119.7(5) . . ?
C30 C34 C36 114.5(5) . . ?
C30 C34 C35 109.2(5) . . ?
C36 C34 C35 111.4(5) . . ?
C30 C34 H34 107.1 . . ?
C36 C34 H34 107.1 . . ?
C35 C34 H34 107.1 . . ?
C31 C33 H33A 109.5 . . ?
C31 C33 H33B 109.5 . . ?
H33A C33 H33B 109.5 . . ?
C31 C33 H33C 109.5 . . ?
H33A C33 H33C 109.5 . . ?
H33B C33 H33C 109.5 . . ?
C31 C32 H32A 109.5 . . ?
C31 C32 H32B 109.5 . . ?
H32A C32 H32B 109.5 . . ?
C31 C32 H32C 109.5 . . ?
H32A C32 H32C 109.5 . . ?
H32B C32 H32C 109.5 . . ?
C26 C31 C33 114.6(5) . . ?
C26 C31 C32 110.2(4) . . ?
C33 C31 C32 110.3(5) . . ?
C26 C31 H31 107.1 . . ?
C33 C31 H31 107.1 . . ?
C32 C31 H31 107.1 . . ?
C34 C35 H35A 109.5 . . ?
C34 C35 H35B 109.5 . . ?
H35A C35 H35B 109.5 . . ?
C34 C35 H35C 109.5 . . ?
H35A C35 H35C 109.5 . . ?
H35B C35 H35C 109.5 . . ?
C34 C36 H36A 109.5 . . ?
C34 C36 H36B 109.5 . . ?
H36A C36 H36B 109.5 . . ?
C34 C36 H36C 109.5 . . ?
H36A C36 H36C 109.5 . . ?
H36B C36 H36C 109.5 . . ?
O1 C37 C38A 106.9(6) . . ?
O1 C37 C38 103.6(7) . . ?
O1 C37 H37A 111.1 . . ?
C38 C37 H37A 111.1 . . ?
O1 C37 H37B 111.1 . . ?
C38 C37 H37B 111.0 . . ?
H37A C37 H37B 109.0 . . ?
O1 C37 H37C 110.3 . . ?
C38A C37 H37C 110.3 . . ?
O1 C37 H37D 110.3 . . ?
C38A C37 H37D 110.3 . . ?
H37C C37 H37D 108.6 . . ?
C42 C41 H41A 109.5 . . ?
C42 C41 H41B 109.5 . . ?
H41A C41 H41B 109.5 . . ?
C42 C41 H41C 109.5 . . ?
H41A C41 H41C 109.5 . . ?
H41B C41 H41C 109.5 . . ?
C41 C42 C43 110.9(9) . . ?
C41 C42 H42A 109.5 . . ?
C43 C42 H42A 109.5 . . ?
C41 C42 H42B 109.5 . . ?
C43 C42 H42B 109.5 . . ?
H42A C42 H42B 108.0 . . ?
C43 C43 C42 108.5(11) 2 . ?
C43 C43 H43A 110.0 2 . ?
C42 C43 H43A 110.0 . . ?
C43 C43 H43B 110.0 2 . ?
C42 C43 H43B 110.0 . . ?
H43A C43 H43B 108.4 . . ?
C3 N1 N2 110.2(3) . . ?
C3 N1 B1 127.0(3) . . ?
N2 N1 B1 122.6(3) . . ?
C1 N2 N1 106.2(3) . . ?
C1 N2 Yb1 140.2(3) . . ?
N1 N2 Yb1 113.1(2) . . ?
C11 N3 N4 110.2(3) . . ?
C11 N3 B1 126.5(3) . . ?
N4 N3 B1 122.6(3) . . ?
C9 N4 N3 105.8(3) . . ?
C9 N4 Yb1 139.5(3) . . ?
N3 N4 Yb1 111.0(2) . . ?
C19 N5 N6 109.5(3) . . ?
C19 N5 B1 125.2(3) . . ?
N6 N5 B1 124.7(3) . . ?
C17 N6 N5 106.5(3) . . ?
C17 N6 Yb1 137.0(3) . . ?
N5 N6 Yb1 105.7(2) . . ?
C25 N7 Yb1 147.8(3) . . ?
C25 N7 H7 110(3) . . ?
Yb1 N7 H7 91(3) . . ?
N7 Yb1 O1 92.60(12) . . ?
N7 Yb1 N4 110.51(12) . . ?
O1 Yb1 N4 155.92(10) . . ?
N7 Yb1 N6 120.50(13) . . ?
O1 Yb1 N6 81.45(10) . . ?
N4 Yb1 N6 80.95(11) . . ?
N7 Yb1 N2 150.13(13) . . ?
O1 Yb1 N2 88.04(10) . . ?
N4 Yb1 N2 75.39(11) . . ?
N6 Yb1 N2 89.14(11) . . ?
N7 Yb1 H7 21.4(12) . . ?
O1 Yb1 H7 88.4(11) . . ?
N4 Yb1 H7 110.5(11) . . ?
N6 Yb1 H7 99.1(12) . . ?
N2 Yb1 H7 170.5(12) . . ?
C40 O1 C37 112.5(13) . . ?
C37 O1 C40A 106.7(11) . . ?
C40 O1 Yb1 126.2(13) . . ?
C37 O1 Yb1 120.7(2) . . ?
C40A O1 Yb1 132.0(10) . . ?
N3 B1 N1 111.6(3) . . ?
N3 B1 N5 111.2(3) . . ?
N1 B1 N5 111.2(3) . . ?
N3 B1 H1 110(2) . . ?
N1 B1 H1 107(2) . . ?
N5 B1 H1 105(2) . . ?
C39 C38 C37 106.1(11) . . ?
C39 C38 H38A 110.5 . . ?
C37 C38 H38A 110.5 . . ?
C39 C38 H38B 110.5 . . ?
C37 C38 H38B 110.5 . . ?
H38A C38 H38B 108.7 . . ?
C38 C39 C40 109(2) . . ?
C38 C39 H39A 109.9 . . ?
C40 C39 H39A 109.9 . . ?
C38 C39 H39B 109.9 . . ?
C40 C39 H39B 109.9 . . ?
H39A C39 H39B 108.3 . . ?
O1 C40 C39 104(2) . . ?
O1 C40 H40A 110.9 . . ?
C39 C40 H40A 110.9 . . ?
O1 C40 H40B 110.9 . . ?
C39 C40 H40B 110.9 . . ?
H40A C40 H40B 108.9 . . ?
C39A C38A C37 106.1(9) . . ?
C39A C38A H38C 110.5 . . ?
C37 C38A H38C 110.5 . . ?
C39A C38A H38D 110.5 . . ?
C37 C38A H38D 110.5 . . ?
H38C C38A H38D 108.7 . . ?
C38A C39A C40A 101.1(17) . . ?
C38A C39A H39C 111.6 . . ?
C40A C39A H39C 111.6 . . ?
C38A C39A H39D 111.6 . . ?
C40A C39A H39D 111.6 . . ?
H39C C39A H39D 109.4 . . ?
O1 C40A C39A 104(2) . . ?
O1 C40A H40C 111.0 . . ?
C39A C40A H40C 111.0 . . ?
O1 C40A H40D 111.0 . . ?
C39A C40A H40D 111.0 . . ?
H40C C40A H40D 109.0 . . ?

loop_
_geom_bond_atom_site_label_1
_geom_bond_atom_site_label_2
_geom_bond_distance
_geom_bond_site_symmetry_2
_geom_bond_publ_flag
C1 N2 1.341(5) . ?
C1 C2 1.402(6) . ?
C1 C5 1.509(6) . ?
C2 C3 1.379(6) . ?
C2 H2 0.9500 . ?
C3 N1 1.359(5) . ?
C3 C4 1.493(6) . ?
C4 H4A 0.9800 . ?
C4 H4B 0.9800 . ?
C4 H4C 0.9800 . ?
C5 C6 1.526(7) . ?
C5 C7 1.536(7) . ?
C5 C8 1.540(7) . ?
C6 H6A 0.9800 . ?
C6 H6B 0.9800 . ?
C6 H6C 0.9800 . ?
C7 H7A 0.9800 . ?
C7 H7B 0.9800 . ?
C7 H7C 0.9800 . ?
C8 H8A 0.9800 . ?
C8 H8B 0.9800 . ?
C8 H8C 0.9800 . ?
C9 N4 1.336(5) . ?
C9 C10 1.400(5) . ?
C9 C13 1.515(6) . ?
C10 C11 1.384(6) . ?
C10 H10 0.9500 . ?
C11 N3 1.351(5) . ?
C11 C12 1.496(5) . ?
C12 H12A 0.9800 . ?
C12 H12B 0.9800 . ?
C12 H12C 0.9800 . ?
C13 C15 1.537(6) . ?
C13 C14 1.538(6) . ?
C13 C16 1.542(6) . ?
C14 H14A 0.9800 . ?
C14 H14B 0.9800 . ?
C14 H14C 0.9800 . ?
C15 H15A 0.9800 . ?
C15 H15B 0.9800 . ?
C15 H15C 0.9800 . ?
C16 H16A 0.9800 . ?
C16 H16B 0.9800 . ?
C16 H16C 0.9800 . ?
C17 N6 1.341(5) . ?
C17 C18 1.403(6) . ?
C17 C21 1.516(6) . ?
C18 C19 1.376(6) . ?
C18 H18 0.9500 . ?
C19 N5 1.358(5) . ?
C19 C20 1.498(6) . ?
C20 H20A 0.9800 . ?
C20 H20B 0.9800 . ?
C20 H20C 0.9800 . ?
C21 C22 1.527(6) . ?
C21 C24 1.545(7) . ?
C21 C23 1.548(7) . ?
C22 H22A 0.9800 . ?
C22 H22B 0.9800 . ?
C22 H22C 0.9800 . ?
C23 H23A 0.9800 . ?
C23 H23B 0.9800 . ?
C23 H23C 0.9800 . ?
C24 H24A 0.9800 . ?
C24 H24B 0.9800 . ?
C24 H24C 0.9800 . ?
C25 N7 1.379(6) . ?
C25 C30 1.431(7) . ?
C25 C26 1.433(7) . ?
C27 C28 1.369(10) . ?
C27 C26 1.392(8) . ?
C27 H27 0.9500 . ?
C26 C31 1.495(7) . ?
C28 C29 1.385(11) . ?
C28 H28 0.9500 . ?
C29 C30 1.414(8) . ?
C29 H29 0.9500 . ?
C30 C34 1.508(8) . ?
C34 C36 1.518(7) . ?
C34 C35 1.536(8) . ?
C34 H34 1.0000 . ?
C33 C31 1.524(8) . ?
C33 H33A 0.9800 . ?
C33 H33B 0.9800 . ?
C33 H33C 0.9800 . ?
C32 C31 1.541(7) . ?
C32 H32A 0.9800 . ?
C32 H32B 0.9800 . ?
C32 H32C 0.9800 . ?
C31 H31 1.0000 . ?
C35 H35A 0.9800 . ?
C35 H35B 0.9800 . ?
C35 H35C 0.9800 . ?
C36 H36A 0.9800 . ?
C36 H36B 0.9800 . ?
C36 H36C 0.9800 . ?
C37 O1 1.453(5) . ?
C37 C38A 1.492(14) . ?
C37 C38 1.561(17) . ?
C37 H37A 0.9900 . ?
C37 H37B 0.9900 . ?
C37 H37C 0.9900 . ?
C37 H37D 0.9900 . ?
C41 C42 1.552(15) . ?
C41 H41A 0.9800 . ?
C41 H41B 0.9800 . ?
C41 H41C 0.9800 . ?
C42 C43 1.659(15) . ?
C42 H42A 0.9900 . ?
C42 H42B 0.9900 . ?
C43 C43 1.411(19) 2 ?
C43 H43A 0.9900 . ?
C43 H43B 0.9900 . ?
N1 N2 1.376(5) . ?
N1 B1 1.542(5) . ?
N2 Yb1 2.544(3) . ?
N3 N4 1.386(4) . ?
N3 B1 1.542(5) . ?
N4 Yb1 2.487(3) . ?
N5 N6 1.380(4) . ?
N5 B1 1.560(6) . ?
N6 Yb1 2.526(3) . ?
N7 Yb1 2.353(4) . ?
N7 H7 0.93(5) . ?
Yb1 O1 2.431(3) . ?
Yb1 H7 2.55(5) . ?
O1 C40 1.45(5) . ?
O1 C40A 1.46(4) . ?
B1 H1 1.11(4) . ?
C38 C39 1.43(2) . ?
C38 H38A 0.9900 . ?
C38 H38B 0.9900 . ?
C39 C40 1.54(4) . ?
C39 H39A 0.9900 . ?
C39 H39B 0.9900 . ?
C40 H40A 0.9900 . ?
C40 H40B 0.9900 . ?
C38A C39A 1.472(16) . ?
C38A H38C 0.9900 . ?
C38A H38D 0.9900 . ?
C39A C40A 1.53(4) . ?
C39A H39C 0.9900 . ?
C39A H39D 0.9900 . ?
C40A H40C 0.9900 . ?
C40A H40D 0.9900 . ?

loop_
_geom_torsion_atom_site_label_1
_geom_torsion_atom_site_label_2
_geom_torsion_atom_site_label_3
_geom_torsion_atom_site_label_4
_geom_torsion
_geom_torsion_site_symmetry_1
_geom_torsion_site_symmetry_2
_geom_torsion_site_symmetry_3
_geom_torsion_site_symmetry_4
_geom_torsion_publ_flag
N2 C1 C2 C3 -0.4(5) . . . . ?
C5 C1 C2 C3 179.5(4) . . . . ?
C1 C2 C3 N1 0.6(5) . . . . ?
C1 C2 C3 C4 -179.5(4) . . . . ?
N2 C1 C5 C6 12.4(6) . . . . ?
C2 C1 C5 C6 -167.4(5) . . . . ?
N2 C1 C5 C7 -109.0(5) . . . . ?
C2 C1 C5 C7 71.2(6) . . . . ?
N2 C1 C5 C8 132.1(4) . . . . ?
C2 C1 C5 C8 -47.7(6) . . . . ?
N4 C9 C10 C11 1.7(4) . . . . ?
C13 C9 C10 C11 -179.4(4) . . . . ?
C9 C10 C11 N3 -0.8(4) . . . . ?
C9 C10 C11 C12 178.3(4) . . . . ?
N4 C9 C13 C15 -146.3(4) . . . . ?
C10 C9 C13 C15 34.8(6) . . . . ?
N4 C9 C13 C14 93.2(5) . . . . ?
C10 C9 C13 C14 -85.7(5) . . . . ?
N4 C9 C13 C16 -27.1(5) . . . . ?
C10 C9 C13 C16 154.1(4) . . . . ?
N6 C17 C18 C19 0.1(5) . . . . ?
C21 C17 C18 C19 -176.2(4) . . . . ?
C17 C18 C19 N5 0.5(5) . . . . ?
C17 C18 C19 C20 -179.4(4) . . . . ?
N6 C17 C21 C22 10.0(6) . . . . ?
C18 C17 C21 C22 -174.2(4) . . . . ?
N6 C17 C21 C24 131.3(4) . . . . ?
C18 C17 C21 C24 -52.8(6) . . . . ?
N6 C17 C21 C23 -110.3(5) . . . . ?
C18 C17 C21 C23 65.6(6) . . . . ?
C28 C27 C26 C25 -2.0(11) . . . . ?
C28 C27 C26 C31 175.4(7) . . . . ?
N7 C25 C26 C27 -174.4(5) . . . . ?
C30 C25 C26 C27 3.5(8) . . . . ?
N7 C25 C26 C31 8.2(7) . . . . ?
C30 C25 C26 C31 -173.9(5) . . . . ?
C26 C27 C28 C29 -0.5(14) . . . . ?
C27 C28 C29 C30 1.3(15) . . . . ?
C28 C29 C30 C25 0.4(12) . . . . ?
C28 C29 C30 C34 179.1(8) . . . . ?
N7 C25 C30 C29 175.1(6) . . . . ?
C26 C25 C30 C29 -2.7(8) . . . . ?
N7 C25 C30 C34 -3.6(7) . . . . ?
C26 C25 C30 C34 178.6(5) . . . . ?
C29 C30 C34 C36 -24.9(8) . . . . ?
C25 C30 C34 C36 153.8(5) . . . . ?
C29 C30 C34 C35 100.7(7) . . . . ?
C25 C30 C34 C35 -80.6(6) . . . . ?
C27 C26 C31 C33 25.8(8) . . . . ?
C25 C26 C31 C33 -156.8(5) . . . . ?
C27 C26 C31 C32 -99.4(7) . . . . ?
C25 C26 C31 C32 78.1(6) . . . . ?
C41 C42 C43 C43 -167.4(6) . . . 2 ?
C2 C3 N1 N2 -0.5(5) . . . . ?
C4 C3 N1 N2 179.5(4) . . . . ?
C2 C3 N1 B1 -175.3(4) . . . . ?
C4 C3 N1 B1 4.8(6) . . . . ?
C2 C1 N2 N1 0.1(5) . . . . ?
C5 C1 N2 N1 -179.8(4) . . . . ?
C2 C1 N2 Yb1 170.6(3) . . . . ?
C5 C1 N2 Yb1 -9.3(7) . . . . ?
C3 N1 N2 C1 0.3(4) . . . . ?
B1 N1 N2 C1 175.3(4) . . . . ?
C3 N1 N2 Yb1 -173.1(2) . . . . ?
B1 N1 N2 Yb1 1.9(4) . . . . ?
C10 C11 N3 N4 -0.3(4) . . . . ?
C12 C11 N3 N4 -179.4(3) . . . . ?
C10 C11 N3 B1 170.8(4) . . . . ?
C12 C11 N3 B1 -8.3(6) . . . . ?
C10 C9 N4 N3 -1.9(4) . . . . ?
C13 C9 N4 N3 179.1(3) . . . . ?
C10 C9 N4 Yb1 153.2(3) . . . . ?
C13 C9 N4 Yb1 -25.8(6) . . . . ?
C11 N3 N4 C9 1.4(4) . . . . ?
B1 N3 N4 C9 -170.2(3) . . . . ?
C11 N3 N4 Yb1 -161.6(2) . . . . ?
B1 N3 N4 Yb1 26.9(4) . . . . ?
C18 C19 N5 N6 -1.0(4) . . . . ?
C20 C19 N5 N6 179.0(4) . . . . ?
C18 C19 N5 B1 170.6(4) . . . . ?
C20 C19 N5 B1 -9.4(6) . . . . ?
C18 C17 N6 N5 -0.7(4) . . . . ?
C21 C17 N6 N5 175.7(4) . . . . ?
C18 C17 N6 Yb1 136.3(3) . . . . ?
C21 C17 N6 Yb1 -47.3(6) . . . . ?
C19 N5 N6 C17 1.0(4) . . . . ?
B1 N5 N6 C17 -170.6(3) . . . . ?
C19 N5 N6 Yb1 -150.1(2) . . . . ?
B1 N5 N6 Yb1 38.2(4) . . . . ?
C30 C25 N7 Yb1 -116.3(6) . . . . ?
C26 C25 N7 Yb1 61.5(8) . . . . ?
C38 C37 O1 C40 -14(3) . . . . ?
C38A C37 O1 C40A 9(2) . . . . ?
C38A C37 O1 Yb1 -163.2(8) . . . . ?
C38 C37 O1 Yb1 173.8(8) . . . . ?
C11 N3 B1 N1 -123.6(4) . . . . ?
N4 N3 B1 N1 46.6(5) . . . . ?
C11 N3 B1 N5 111.6(4) . . . . ?
N4 N3 B1 N5 -78.2(4) . . . . ?
C3 N1 B1 N3 109.1(4) . . . . ?
N2 N1 B1 N3 -65.1(5) . . . . ?
C3 N1 B1 N5 -126.1(4) . . . . ?
N2 N1 B1 N5 59.7(5) . . . . ?
C19 N5 B1 N3 -138.1(4) . . . . ?
N6 N5 B1 N3 32.2(5) . . . . ?
C19 N5 B1 N1 96.8(4) . . . . ?
N6 N5 B1 N1 -92.8(4) . . . . ?
O1 C37 C38 C39 21.8(13) . . . . ?
C37 C38 C39 C40 -22(3) . . . . ?
C37 O1 C40 C39 2(4) . . . . ?
Yb1 O1 C40 C39 173.2(15) . . . . ?
C38 C39 C40 O1 13(4) . . . . ?
O1 C37 C38A C39A 16.2(12) . . . . ?
C37 C38A C39A C40A -34(2) . . . . ?
C37 O1 C40A C39A -30(3) . . . . ?
Yb1 O1 C40A C39A 141.2(11) . . . . ?
C38A C39A C40A O1 39(3) . . . . ?
